data_7246676
loop_
_publ_author_name
'Rong, Wanling'
'Liu, Fuan'
'Wang, Xiangmei'
'Sun, Youxuan'
'Gao, Zeliang'
'Tao, Xutang'

_publ_section_title
;
 Crystal growth and negative thermal expansion properties of a Y2Mo4O15
 single crystal
;
_journal_issue 19
_journal_name_full 'RSC Advances'
_journal_page_first 13006
_journal_page_last 13013
_journal_paper_doi 10.1039/D3RA01320K
_journal_volume 13
_journal_year 2023
_chemical_formula_moiety '0.5(Mo8 O30 Y4)'
_chemical_formula_sum 'Mo4 O15 Y2'
_chemical_formula_weight 801.58
_space_group_crystal_system monoclinic
_space_group_IT_number 14
_space_group_name_Hall '-P 2ybc'
_space_group_name_H-M_alt 'P 1 21/c 1'
_audit_creation_date 2020-07-21
_audit_creation_method
;
Olex2 1.2
(compiled 2018.05.29 svn.r3508 for OlexSys, GUI svn.r5506)
;
_cell_angle_alpha 90
_cell_angle_beta 105.445(8)
_cell_angle_gamma 90
_cell_formula_units_Z 2
_cell_length_a 6.8217(5)
_cell_length_b 9.5882(6)
_cell_length_c 10.5206(8)
_cell_measurement_reflns_used 2909
_cell_measurement_temperature 373.00(10)
_cell_measurement_theta_max 30.2660
_cell_measurement_theta_min 2.8790
_cell_volume 663.28(9)
_computing_cell_refinement 'CrysAlisPro 1.171.40.68a (Rigaku OD, 2019)'
_computing_data_collection 'CrysAlisPro 1.171.40.68a (Rigaku OD, 2019)'
_computing_data_reduction 'CrysAlisPro 1.171.40.68a (Rigaku OD, 2019)'
_computing_molecular_graphics 'Olex2 (Dolomanov et al., 2009)'
_computing_publication_material 'Olex2 (Dolomanov et al., 2009)'
_computing_structure_refinement 'ShelXL (Sheldrick, 2015)'
_diffrn_ambient_environment air
_diffrn_ambient_temperature 373.00(10)
_diffrn_detector 'Hybrid Pixel Array Detector'
_diffrn_detector_area_resol_mean 10.0000
_diffrn_detector_type HyPix
_diffrn_measured_fraction_theta_full 0.998
_diffrn_measured_fraction_theta_max 0.995
_diffrn_measurement_details
;
List of Runs (angles in degrees, time in seconds):

  # Type    Start    End  Width  t~exp~   \w     \q     \k     \f   Frames
--------------------------------------------------------------------------
  1  \w    -52.00 -26.00   1.00    0.65    --    5.65 -15.00 -52.00   26
  2  \w    -75.00  10.00   1.00    0.65    --   -4.56 -57.00 -90.00   85
  3  \w    -23.00  34.00   1.00    0.65    --    5.65 -99.00   0.00   57
  4  \w     14.00  81.00   1.00    0.65    --    5.65  15.00 117.00   67
;
_diffrn_measurement_device 'four-circle diffractometer'
_diffrn_measurement_device_type 'XtaLAB Synergy, Dualflex, HyPix'
_diffrn_measurement_method '\w scans'
_diffrn_measurement_specimen_support 'Mitegen 50um'
_diffrn_orient_matrix_type 'CrysAlisPro convention (1999,Acta A55,543-557)'
_diffrn_orient_matrix_UB_11 -0.0465635000
_diffrn_orient_matrix_UB_12 -0.0126924000
_diffrn_orient_matrix_UB_13 0.0516425000
_diffrn_orient_matrix_UB_21 0.0972323000
_diffrn_orient_matrix_UB_22 -0.0082192000
_diffrn_orient_matrix_UB_23 0.0450523000
_diffrn_orient_matrix_UB_31 0.0028739000
_diffrn_orient_matrix_UB_32 0.0724024000
_diffrn_orient_matrix_UB_33 0.0142237000
_diffrn_radiation_collimation 0.3
_diffrn_radiation_monochromator mirror
_diffrn_radiation_probe x-ray
_diffrn_radiation_type MoK\a
_diffrn_radiation_wavelength 0.71073
_diffrn_reflns_av_R_equivalents 0.0827
_diffrn_reflns_av_unetI/netI 0.0750
_diffrn_reflns_Laue_measured_fraction_full 0.998
_diffrn_reflns_Laue_measured_fraction_max 0.995
_diffrn_reflns_limit_h_max 8
_diffrn_reflns_limit_h_min -8
_diffrn_reflns_limit_k_max 10
_diffrn_reflns_limit_k_min -11
_diffrn_reflns_limit_l_max 13
_diffrn_reflns_limit_l_min -13
_diffrn_reflns_number 4694
_diffrn_reflns_point_group_measured_fraction_full 0.998
_diffrn_reflns_point_group_measured_fraction_max 0.995
_diffrn_reflns_theta_full 25.242
_diffrn_reflns_theta_max 26.367
_diffrn_reflns_theta_min 2.924
_diffrn_source 'micro-focus sealed X-ray tube'
_diffrn_source_current 24.0
_diffrn_source_power 1.2
_diffrn_source_target Mo
_diffrn_source_type 'PhotonJet (Mo) X-ray Source'
_diffrn_source_voltage 50.0
_exptl_absorpt_coefficient_mu 12.389
_exptl_absorpt_correction_T_max 1.00000
_exptl_absorpt_correction_T_min 0.08656
_exptl_absorpt_correction_type multi-scan
_exptl_absorpt_process_details
;
CrysAlisPro 1.171.40.68a (Rigaku Oxford Diffraction, 2019)
Empirical absorption correction using spherical harmonics,
 implemented in SCALE3 ABSPACK scaling algorithm.
;
_exptl_crystal_colour 'clear light colourless'
_exptl_crystal_colour_lustre clear
_exptl_crystal_colour_modifier light
_exptl_crystal_colour_primary colourless
_exptl_crystal_density_diffrn 4.014
_exptl_crystal_description block
_exptl_crystal_F_000 732
_exptl_crystal_size_max 0.05
_exptl_crystal_size_mid 0.04
_exptl_crystal_size_min 0.02
_refine_diff_density_max 1.198
_refine_diff_density_min -2.402
_refine_diff_density_rms 0.383
_refine_ls_extinction_coef 0.279(10)
_refine_ls_extinction_expression Fc^*^=kFc[1+0.001xFc^2^\l^3^/sin(2\q)]^-1/4^
_refine_ls_extinction_method 'SHELXL-2018/3 (Sheldrick 2018)'
_refine_ls_goodness_of_fit_ref 1.045
_refine_ls_hydrogen_treatment undef
_refine_ls_matrix_type full
_refine_ls_number_parameters 98
_refine_ls_number_reflns 1349
_refine_ls_number_restraints 0
_refine_ls_restrained_S_all 1.045
_refine_ls_R_factor_all 0.0475
_refine_ls_R_factor_gt 0.0431
_refine_ls_shift/su_max 0.000
_refine_ls_shift/su_mean 0.000
_refine_ls_structure_factor_coef Fsqd
_refine_ls_weighting_details 'w=1/[\s^2^(Fo^2^)+(0.0574P)^2^] where P=(Fo^2^+2Fc^2^)/3'
_refine_ls_weighting_scheme calc
_refine_ls_wR_factor_gt 0.1040
_refine_ls_wR_factor_ref 0.1066
_reflns_Friedel_coverage 0.000
_reflns_number_gt 1207
_reflns_number_total 1349
_reflns_threshold_expression 'I > 2\s(I)'
_cod_data_source_file d3ra01320k4.cif
_cod_data_source_block 200721d
_cod_original_cell_volume 663.28(8)
_cod_database_code 7246676
_shelx_shelxl_version_number 2018/3
_chemical_oxdiff_formula YMoO
_shelx_space_group_comment
;
The symmetry employed for this shelxl refinement is uniquely defined
by the following loop, which should always be used as a source of
symmetry information in preference to the above space-group names.
They are only intended as comments.
;
_shelx_estimated_absorpt_t_max 0.790
_shelx_estimated_absorpt_t_min 0.576
_diffrn_oxdiff_digest_frames
;
01956a73da26d8e945c6e6ae111eeece0a002351799
;
_reflns_odcompleteness_completeness 99.17
_reflns_odcompleteness_iscentric 1
_reflns_odcompleteness_theta 26.32
_olex2_refinement_description
;
;
_olex2_submission_special_instructions 'No special instructions were received'
_oxdiff_exptl_absorpt_empirical_details
;
Empirical correction (ABSPACK) includes:
- Absorption correction using spherical harmonics
- Frame scaling
;
_oxdiff_exptl_absorpt_empirical_full_max 6.531
_oxdiff_exptl_absorpt_empirical_full_min 0.430

loop_
_space_group_symop_operation_xyz
'x, y, z'
'-x, y+1/2, -z+1/2'
'-x, -y, -z'
'x, -y-1/2, z-1/2'

loop_
_atom_site_label
_atom_site_type_symbol
_atom_site_fract_x
_atom_site_fract_y
_atom_site_fract_z
_atom_site_U_iso_or_equiv
_atom_site_adp_type
_atom_site_occupancy
_atom_site_site_symmetry_order
_atom_site_calc_flag
_atom_site_refinement_flags_posn
_atom_site_refinement_flags_adp
_atom_site_refinement_flags_occupancy
_atom_site_disorder_assembly
_atom_site_disorder_group
Mo1 Mo 0.87857(9) 0.09483(6) 0.84392(6) 0.0137(3) Uani 1 1 d . . . . .
Mo2 Mo 0.58127(10) 0.75682(6) 0.51106(6) 0.0130(3) Uani 1 1 d . . . . .
Y1 Y 0.71213(11) 0.47689(7) 0.77678(7) 0.0123(3) Uani 1 1 d . . . . .
O1 O 0.7440(9) 0.6349(6) 0.6178(6) 0.0195(12) Uani 1 1 d . . . . .
O2 O 0.3840(10) 0.6689(6) 0.3986(6) 0.0263(14) Uani 1 1 d . . . . .
O3 O 0.8888(9) 0.2763(6) 0.8537(6) 0.0232(14) Uani 1 1 d . . . . .
O4 O 0.5214(10) 0.3737(6) 0.8971(6) 0.0256(14) Uani 1 1 d . . . . .
O5 O 0.6223(9) 0.0564(6) 0.8160(6) 0.0243(13) Uani 1 1 d . . . . .
O6 O 1.000000 0.000000 1.000000 0.027(2) Uani 1 2 d S T P . .
O7 O 0.7223(9) 0.8478(6) 0.4210(6) 0.0247(13) Uani 1 1 d . . . . .
O8 O 1.0544(9) 0.5284(6) 0.7930(6) 0.0241(14) Uani 1 1 d . . . . .

loop_
_atom_site_aniso_label
_atom_site_aniso_U_11
_atom_site_aniso_U_22
_atom_site_aniso_U_33
_atom_site_aniso_U_23
_atom_site_aniso_U_13
_atom_site_aniso_U_12
Mo1 0.0105(4) 0.0142(4) 0.0146(4) 0.0003(2) 0.0003(3) 0.0008(2)
Mo2 0.0133(5) 0.0137(4) 0.0114(4) 0.0002(2) 0.0022(3) 0.0015(2)
Y1 0.0106(5) 0.0127(4) 0.0130(5) 0.0007(2) 0.0021(3) 0.0005(2)
O1 0.014(3) 0.023(3) 0.021(3) 0.007(2) 0.005(2) -0.001(2)
O2 0.030(4) 0.027(3) 0.021(3) -0.003(2) 0.003(3) 0.000(3)
O3 0.018(3) 0.015(3) 0.032(3) -0.001(2) -0.002(3) 0.002(2)
O4 0.029(3) 0.021(3) 0.032(4) 0.007(2) 0.019(3) 0.000(2)
O5 0.016(3) 0.030(3) 0.028(3) -0.007(2) 0.008(3) -0.002(2)
O6 0.017(5) 0.034(5) 0.029(5) 0.019(4) 0.004(4) 0.009(4)
O7 0.024(3) 0.025(3) 0.027(3) 0.012(2) 0.010(3) 0.001(2)
O8 0.015(3) 0.033(3) 0.022(3) 0.009(3) 0.002(3) 0.001(2)

loop_
_atom_type_symbol
_atom_type_description
_atom_type_scat_dispersion_real
_atom_type_scat_dispersion_imag
_atom_type_scat_source
Mo Mo -1.6832 0.6857 'International Tables Vol C Tables 4.2.6.8 and 6.1.1.4'
O O 0.0106 0.0060 'International Tables Vol C Tables 4.2.6.8 and 6.1.1.4'
Y Y -2.7962 3.5667 'International Tables Vol C Tables 4.2.6.8 and 6.1.1.4'

loop_
_geom_angle_atom_site_label_1
_geom_angle_atom_site_label_2
_geom_angle_atom_site_label_3
_geom_angle
_geom_angle_site_symmetry_1
_geom_angle_site_symmetry_3
_geom_angle_publ_flag
O3 Mo1 Y1 108.4(2) . 2_746 ?
O3 Mo1 O6 115.6(2) . . ?
O3 Mo1 O8 113.5(3) . 2_746 ?
O5 Mo1 Y1 136.6(2) . 2_746 ?
O5 Mo1 O3 104.2(3) . . ?
O5 Mo1 O6 103.7(2) . . ?
O5 Mo1 O8 104.9(3) . 2_746 ?
O6 Mo1 Y1 87.27(2) . 2_746 ?
O8 Mo1 Y1 35.2(2) 2_746 2_746 ?
O8 Mo1 O6 113.3(2) 2_746 . ?
O2 Mo2 O1 110.3(3) . . ?
O4 Mo2 O1 110.2(3) 2_656 . ?
O4 Mo2 O2 109.5(3) 2_656 . ?
O4 Mo2 O7 109.8(3) 2_656 . ?
O7 Mo2 O1 109.1(3) . . ?
O7 Mo2 O2 107.9(3) . . ?
O1 Y1 Mo1 45.29(14) . 2_756 ?
O1 Y1 O5 75.8(2) . 2_656 ?
O1 Y1 O8 68.3(2) . . ?
O2 Y1 Mo1 89.42(17) 3_666 2_756 ?
O2 Y1 O1 83.0(2) 3_666 . ?
O2 Y1 O3 77.4(2) 3_666 . ?
O2 Y1 O4 95.8(2) 3_666 . ?
O2 Y1 O5 79.9(2) 3_666 2_656 ?
O2 Y1 O8 104.8(2) 3_666 . ?
O3 Y1 Mo1 90.22(17) . 2_756 ?
O3 Y1 O1 131.5(2) . . ?
O3 Y1 O5 140.8(2) . 2_656 ?
O3 Y1 O8 74.5(2) . . ?
O4 Y1 Mo1 164.09(16) . 2_756 ?
O4 Y1 O1 150.3(2) . . ?
O4 Y1 O3 76.3(2) . . ?
O4 Y1 O5 74.7(2) . 2_656 ?
O4 Y1 O8 139.3(2) . . ?
O5 Y1 Mo1 121.08(15) 2_656 2_756 ?
O7 Y1 Mo1 96.74(16) 4_576 2_756 ?
O7 Y1 O1 90.4(2) 4_576 . ?
O7 Y1 O2 163.3(2) 4_576 3_666 ?
O7 Y1 O3 117.9(2) 4_576 . ?
O7 Y1 O4 82.5(2) 4_576 . ?
O7 Y1 O5 83.7(2) 4_576 2_656 ?
O7 Y1 O8 86.7(2) 4_576 . ?
O8 Y1 Mo1 25.35(15) . 2_756 ?
O8 Y1 O5 142.8(2) . 2_656 ?
Mo2 O1 Y1 136.2(3) . . ?
Mo2 O2 Y1 148.1(4) . 3_666 ?
Mo1 O3 Y1 143.6(3) . . ?
Mo2 O4 Y1 164.5(4) 2_646 . ?
Mo1 O5 Y1 163.8(3) . 2_646 ?
Mo1 O6 Mo1 180.00(5) . 3_757 ?
Mo2 O7 Y1 144.4(3) . 4_575 ?
Mo1 O8 Y1 119.4(3) 2_756 . ?

loop_
_geom_bond_atom_site_label_1
_geom_bond_atom_site_label_2
_geom_bond_distance
_geom_bond_site_symmetry_2
_geom_bond_publ_flag
Mo1 Y1 3.5463(10) 2_746 ?
Mo1 O3 1.743(6) . ?
Mo1 O5 1.734(6) . ?
Mo1 O6 1.8667(6) . ?
Mo1 O8 1.744(6) 2_746 ?
Mo2 O1 1.788(5) . ?
Mo2 O2 1.753(6) . ?
Mo2 O4 1.744(6) 2_656 ?
Mo2 O7 1.752(6) . ?
Y1 O1 2.310(6) . ?
Y1 O2 2.268(6) 3_666 ?
Y1 O3 2.299(6) . ?
Y1 O4 2.269(6) . ?
Y1 O5 2.356(6) 2_656 ?
Y1 O7 2.252(6) 4_576 ?
Y1 O8 2.348(6) . ?

loop_
_geom_torsion_atom_site_label_1
_geom_torsion_atom_site_label_2
_geom_torsion_atom_site_label_3
_geom_torsion_atom_site_label_4
_geom_torsion
_geom_torsion_site_symmetry_1
_geom_torsion_site_symmetry_2
_geom_torsion_site_symmetry_3
_geom_torsion_site_symmetry_4
_geom_torsion_publ_flag
Y1 Mo1 O3 Y1 119.2(6) 2_746 . . . ?
Y1 Mo1 O5 Y1 -18.7(15) 2_746 . . 2_646 ?
O1 Mo2 O2 Y1 -67.6(7) . . . 3_666 ?
O1 Mo2 O7 Y1 -174.3(5) . . . 4_575 ?
O2 Mo2 O1 Y1 -64.5(5) . . . . ?
O2 Mo2 O7 Y1 65.9(6) . . . 4_575 ?
O3 Mo1 O5 Y1 119.2(12) . . . 2_646 ?
O4 Mo2 O1 Y1 56.5(5) 2_656 . . . ?
O4 Mo2 O2 Y1 171.0(6) 2_656 . . 3_666 ?
O4 Mo2 O7 Y1 -53.4(6) 2_656 . . 4_575 ?
O5 Mo1 O3 Y1 -31.7(7) . . . . ?
O6 Mo1 O3 Y1 -144.8(5) . . . . ?
O6 Mo1 O5 Y1 -119.4(12) . . . 2_646 ?
O7 Mo2 O1 Y1 177.2(4) . . . . ?
O7 Mo2 O2 Y1 51.5(7) . . . 3_666 ?
O8 Mo1 O3 Y1 81.8(6) 2_746 . . . ?
O8 Mo1 O5 Y1 -0.3(13) 2_746 . . 2_646 ?
